data_7129767
loop_
_publ_author_name
'Kundu, Gargi'
'Ajithkumar, V. S.'
'Raj, K. Vipin'
'Vanka, Kumar'
'Tothadi, Srinu'
'Sen, Sakya S.'

_publ_section_title
;
 Substitution at sp3 boron of a six-membered NHC&#x00B7;BH3: convenient
 access to a dihydroxyborenium cation
;
_journal_name_full 'Chemical Communications'
_journal_paper_doi 10.1039/D1CC06816D
_journal_year 2022
_chemical_formula_moiety 'C28 H42 B I N2, 2(C3.5 H3.5)'
_chemical_formula_sum 'C35 H49 B I N2'
_chemical_formula_weight 635.47
_space_group_crystal_system monoclinic
_space_group_IT_number 15
_space_group_name_Hall '-C 2yc'
_space_group_name_H-M_alt 'C 1 2/c 1'
_atom_sites_solution_hydrogens mixed
_atom_sites_solution_primary dual
_audit_creation_date 2021-12-02
_audit_creation_method
;
Olex2 1.2
(compiled 2018.05.29 svn.r3508 for OlexSys, GUI svn.r5506)
;
_audit_update_record
;
2021-12-02 deposited with the CCDC.	2022-02-16 downloaded from the CCDC.
;
_cell_angle_alpha 90
_cell_angle_beta 118.551(3)
_cell_angle_gamma 90
_cell_formula_units_Z 8
_cell_length_a 30.7004(15)
_cell_length_b 13.6937(5)
_cell_length_c 18.6768(8)
_cell_measurement_reflns_used 9187
_cell_measurement_temperature 100
_cell_measurement_theta_max 33.32
_cell_measurement_theta_min 2.43
_cell_volume 6896.9(6)
_computing_molecular_graphics 'Olex2 (Dolomanov et al., 2009)'
_computing_publication_material 'Olex2 (Dolomanov et al., 2009)'
_computing_structure_refinement 'ShelXL (Sheldrick, 2015)'
_computing_structure_solution 'ShelXT (Sheldrick, 2015)'
_diffrn_ambient_temperature 100.0
_diffrn_measured_fraction_theta_full 0.993
_diffrn_measured_fraction_theta_max 0.997
_diffrn_measurement_device_type 'Bruker APEX-II CCD'
_diffrn_measurement_method '\f and \w scans'
_diffrn_radiation_type MoK\a
_diffrn_radiation_wavelength 0.71073
_diffrn_reflns_av_R_equivalents 0.0516
_diffrn_reflns_av_unetI/netI 0.0170
_diffrn_reflns_Laue_measured_fraction_full 0.993
_diffrn_reflns_Laue_measured_fraction_max 0.997
_diffrn_reflns_limit_h_max 51
_diffrn_reflns_limit_h_min -51
_diffrn_reflns_limit_k_max 22
_diffrn_reflns_limit_k_min -22
_diffrn_reflns_limit_l_max 31
_diffrn_reflns_limit_l_min -31
_diffrn_reflns_number 325196
_diffrn_reflns_point_group_measured_fraction_full 0.993
_diffrn_reflns_point_group_measured_fraction_max 0.997
_diffrn_reflns_theta_full 25.242
_diffrn_reflns_theta_max 36.365
_diffrn_reflns_theta_min 1.851
_diffrn_standards_number 0
_exptl_absorpt_coefficient_mu 0.952
_exptl_absorpt_correction_T_max 0.7471
_exptl_absorpt_correction_T_min 0.6797
_exptl_absorpt_correction_type multi-scan
_exptl_absorpt_process_details
'SADABS-2016/2 (Bruker,2016/2) was used for absorption correction. wR2(int) was 0.0960 before and 0.0604 after correction. The Ratio of minimum to maximum transmission is 0.9098. The \l/2 correction factor is Not present.'
_exptl_crystal_colour colourless
_exptl_crystal_colour_primary colourless
_exptl_crystal_density_diffrn 1.224
_exptl_crystal_description block
_exptl_crystal_F_000 2648
_exptl_crystal_size_max 0.25
_exptl_crystal_size_mid 0.15
_exptl_crystal_size_min 0.12
_refine_diff_density_max 3.047
_refine_diff_density_min -2.301
_refine_diff_density_rms 0.134
_refine_ls_extinction_method none
_refine_ls_goodness_of_fit_ref 1.124
_refine_ls_hydrogen_treatment mixed
_refine_ls_matrix_type full
_refine_ls_number_parameters 379
_refine_ls_number_reflns 16717
_refine_ls_number_restraints 0
_refine_ls_restrained_S_all 1.124
_refine_ls_R_factor_all 0.0409
_refine_ls_R_factor_gt 0.0345
_refine_ls_shift/su_max 0.002
_refine_ls_shift/su_mean 0.000
_refine_ls_structure_factor_coef Fsqd
_refine_ls_weighting_details 'w=1/[\s^2^(Fo^2^)+(0.0432P)^2^+10.6544P] where P=(Fo^2^+2Fc^2^)/3'
_refine_ls_weighting_scheme calc
_refine_ls_wR_factor_gt 0.0929
_refine_ls_wR_factor_ref 0.1005
_reflns_Friedel_coverage 0.000
_reflns_number_gt 14908
_reflns_number_total 16717
_reflns_threshold_expression 'I > 2\s(I)'
_cod_data_source_file d1cc06816d2.cif
_cod_data_source_block mo_gar_110_0ma_b
_cod_original_cell_volume 6896.9(5)
_cod_database_code 7129767
_shelx_shelxl_version_number 2016/6
_shelx_space_group_comment
;
The symmetry employed for this shelxl refinement is uniquely defined
by the following loop, which should always be used as a source of
symmetry information in preference to the above space-group names.
They are only intended as comments.
;
_shelx_estimated_absorpt_t_max 0.894
_shelx_estimated_absorpt_t_min 0.797
_olex2_refinement_description
;
1. Fixed Uiso
 At 1.2 times of:
  All C(H) groups, All C(H,H) groups
 At 1.5 times of:
  All C(H,H,H) groups
2. Others
 Fixed Sof: C28(0.5) H28A(0.5) H28B(0.5) H28C(0.5) C35(0.5) H35A(0.5)
 H35B(0.5) H35C(0.5)
3.a Ternary CH refined with riding coordinates:
 C22(H22), C13(H13), C7(H7), C10(H10)
3.b Secondary CH2 refined with riding coordinates:
 C33(H33A,H33B), C32(H32A,H32B), C34(H34A,H34B)
3.c Aromatic/amide H refined with riding coordinates:
 C17(H17), C19(H19), C4(H4), C18(H18), C3(H3), C5(H5), C31(H31), C29(H29),
 C27(H27), C26(H26)
3.d Idealised Me refined as rotating group:
 C9(H9A,H9B,H9C), C8(H8A,H8B,H8C), C24(H24A,H24B,H24C), C14(H14A,H14B,H14C),
 C15(H15A,H15B,H15C), C23(H23A,H23B,H23C), C11(H11A,H11B,H11C), C12(H12A,H12B,
 H12C), C28(H28A,H28B,H28C), C35(H35A,H35B,H35C)
;
_olex2_submission_special_instructions 'No special instructions were received'

loop_
_space_group_symop_operation_xyz
'x, y, z'
'-x, y, -z+1/2'
'x+1/2, y+1/2, z'
'-x+1/2, y+1/2, -z+1/2'
'-x, -y, -z'
'x, -y, z-1/2'
'-x+1/2, -y+1/2, -z'
'x+1/2, -y+1/2, z-1/2'

loop_
_atom_site_label
_atom_site_type_symbol
_atom_site_fract_x
_atom_site_fract_y
_atom_site_fract_z
_atom_site_U_iso_or_equiv
_atom_site_adp_type
_atom_site_occupancy
_atom_site_site_symmetry_order
_atom_site_calc_flag
_atom_site_refinement_flags_posn
_atom_site_refinement_flags_adp
_atom_site_refinement_flags_occupancy
_atom_site_disorder_assembly
_atom_site_disorder_group
I1 I 0.80972(2) 0.48264(2) 0.16430(2) 0.02494(3) Uani 1 1 d . . . . .
N1 N 0.76024(3) 0.29053(7) 0.26069(6) 0.01314(14) Uani 1 1 d . . . . .
N2 N 0.84549(3) 0.27793(7) 0.32609(6) 0.01233(14) Uani 1 1 d . . . . .
C21 C 0.71386(4) 0.34403(8) 0.22388(7) 0.01395(16) Uani 1 1 d . . . . .
C20 C 0.69708(4) 0.38511(9) 0.27518(7) 0.01661(18) Uani 1 1 d . . . . .
C33 C 0.79831(4) 0.14333(9) 0.34231(8) 0.01796(19) Uani 1 1 d . . . . .
H33A H 0.800651 0.170846 0.393045 0.022 Uiso 1 1 calc R . . . .
H33B H 0.795542 0.071418 0.343889 0.022 Uiso 1 1 calc R . . . .
C6 C 0.91432(4) 0.35470(8) 0.44544(6) 0.01323(16) Uani 1 1 d . . . . .
C16 C 0.68457(4) 0.34289(9) 0.13870(7) 0.01716(19) Uani 1 1 d . . . . .
C32 C 0.84347(4) 0.17079(8) 0.33462(8) 0.0183(2) Uani 1 1 d . . . . .
H32A H 0.873745 0.148486 0.383523 0.022 Uiso 1 1 calc R . . . .
H32B H 0.842196 0.138090 0.286377 0.022 Uiso 1 1 calc R . . . .
C17 C 0.63794(5) 0.38789(10) 0.10556(9) 0.0230(2) Uani 1 1 d . . . . .
H17 H 0.617567 0.389070 0.048062 0.028 Uiso 1 1 calc R . . . .
C34 C 0.75366(4) 0.18477(9) 0.26870(9) 0.0203(2) Uani 1 1 d . . . . .
H34A H 0.749136 0.150443 0.218948 0.024 Uiso 1 1 calc R . . . .
H34B H 0.723549 0.174115 0.274337 0.024 Uiso 1 1 calc R . . . .
C22 C 0.72664(5) 0.38151(11) 0.36747(8) 0.0220(2) Uani 1 1 d . . . . .
H22 H 0.759190 0.349565 0.382591 0.026 Uiso 1 1 calc R . . . .
C19 C 0.65019(4) 0.42901(10) 0.23878(9) 0.0215(2) Uani 1 1 d . . . . .
H19 H 0.638207 0.458165 0.272155 0.026 Uiso 1 1 calc R . . . .
C1 C 0.89527(4) 0.31732(8) 0.36585(6) 0.01231(15) Uani 1 1 d . . . . .
C40 C 0.80470(4) 0.33400(7) 0.29023(6) 0.01105(15) Uani 1 1 d . . . . .
C4 C 0.99439(4) 0.37057(11) 0.45043(8) 0.0212(2) Uani 1 1 d . . . . .
H4 H 1.028441 0.388082 0.479509 0.025 Uiso 1 1 calc R . . . .
C2 C 0.92476(4) 0.30670(10) 0.32763(7) 0.01663(18) Uani 1 1 d . . . . .
C18 C 0.62091(5) 0.43057(10) 0.15455(10) 0.0249(3) Uani 1 1 d . . . . .
H18 H 0.589241 0.460930 0.130698 0.030 Uiso 1 1 calc R . . . .
C3 C 0.97462(4) 0.33482(11) 0.37174(8) 0.0218(2) Uani 1 1 d . . . . .
H3 H 0.995326 0.329212 0.347056 0.026 Uiso 1 1 calc R . . . .
C13 C 0.69941(5) 0.29009(10) 0.08235(8) 0.0219(2) Uani 1 1 d . . . . .
H13 H 0.735547 0.274247 0.113704 0.026 Uiso 1 1 calc R . . . .
C5 C 0.96438(4) 0.38082(9) 0.48684(7) 0.01775(19) Uani 1 1 d . . . . .
H5 H 0.978096 0.405976 0.540681 0.021 Uiso 1 1 calc R . . . .
C9 C 0.89341(7) 0.28068(13) 0.54772(10) 0.0299(3) Uani 1 1 d . . . . .
H9A H 0.885199 0.218577 0.518034 0.045 Uiso 1 1 calc GR . . . .
H9B H 0.873121 0.288538 0.574929 0.045 Uiso 1 1 calc GR . . . .
H9C H 0.928583 0.280962 0.588530 0.045 Uiso 1 1 calc GR . . . .
C7 C 0.88297(4) 0.36502(10) 0.48777(7) 0.01806(19) Uani 1 1 d . . . . .
H7 H 0.847320 0.361193 0.445277 0.022 Uiso 1 1 calc R . . . .
C8 C 0.89112(6) 0.46312(12) 0.53170(9) 0.0260(3) Uani 1 1 d . . . . .
H8A H 0.924833 0.465550 0.577702 0.039 Uiso 1 1 calc GR . . . .
H8B H 0.867096 0.470296 0.551837 0.039 Uiso 1 1 calc GR . . . .
H8C H 0.886660 0.516302 0.493680 0.039 Uiso 1 1 calc GR . . . .
C24 C 0.69963(7) 0.31976(16) 0.40245(12) 0.0388(4) Uani 1 1 d . . . . .
H24A H 0.667326 0.349204 0.387620 0.058 Uiso 1 1 calc GR . . . .
H24B H 0.719513 0.317119 0.461950 0.058 Uiso 1 1 calc GR . . . .
H24C H 0.694786 0.253468 0.380158 0.058 Uiso 1 1 calc GR . . . .
C14 C 0.69063(7) 0.35175(14) 0.00790(10) 0.0338(3) Uani 1 1 d . . . . .
H14A H 0.654967 0.362267 -0.026594 0.051 Uiso 1 1 calc GR . . . .
H14B H 0.704001 0.317377 -0.023372 0.051 Uiso 1 1 calc GR . . . .
H14C H 0.707330 0.414917 0.026194 0.051 Uiso 1 1 calc GR . . . .
C15 C 0.67030(6) 0.19364(11) 0.05304(9) 0.0283(3) Uani 1 1 d . . . . .
H15A H 0.676547 0.153227 0.100297 0.042 Uiso 1 1 calc GR . . . .
H15B H 0.681093 0.158533 0.018523 0.042 Uiso 1 1 calc GR . . . .
H15C H 0.634766 0.207822 0.021643 0.042 Uiso 1 1 calc GR . . . .
C23 C 0.73699(8) 0.48344(14) 0.40478(11) 0.0353(4) Uani 1 1 d . . . . .
H23A H 0.754172 0.522153 0.381783 0.053 Uiso 1 1 calc GR . . . .
H23B H 0.757861 0.478472 0.463977 0.053 Uiso 1 1 calc GR . . . .
H23C H 0.705593 0.515217 0.392570 0.053 Uiso 1 1 calc GR . . . .
C11 C 0.91877(6) 0.32664(18) 0.18865(10) 0.0374(4) Uani 1 1 d . . . . .
H11A H 0.905613 0.392686 0.185176 0.056 Uiso 1 1 calc GR . . . .
H11B H 0.904417 0.298098 0.133942 0.056 Uiso 1 1 calc GR . . . .
H11C H 0.954925 0.329665 0.212196 0.056 Uiso 1 1 calc GR . . . .
C10 C 0.90525(5) 0.26319(12) 0.24284(8) 0.0236(2) Uani 1 1 d . . . . .
H10 H 0.868280 0.259818 0.217048 0.028 Uiso 1 1 calc R . . . .
B1 B 0.80909(5) 0.45095(9) 0.28476(8) 0.01402(18) Uani 1 1 d . . . . .
C30 C 0.52229(7) 0.51019(19) -0.04930(14) 0.0447(5) Uani 1 1 d . . . . .
C12 C 0.92506(6) 0.15883(15) 0.24762(10) 0.0345(4) Uani 1 1 d . . . . .
H12A H 0.960923 0.161127 0.267526 0.052 Uiso 1 1 calc GR . . . .
H12B H 0.908686 0.129062 0.193310 0.052 Uiso 1 1 calc GR . . . .
H12C H 0.918168 0.119842 0.285073 0.052 Uiso 1 1 calc GR . . . .
C31 C 0.48526(7) 0.40908(15) 0.01152(14) 0.0447(5) Uani 1 1 d . . . . .
H31 H 0.475088 0.346296 0.019422 0.054 Uiso 1 1 calc R . . . .
C29 C 0.50712(7) 0.41888(15) -0.03679(13) 0.0440(5) Uani 1 1 d . . . . .
H29 H 0.512044 0.362909 -0.062124 0.053 Uiso 1 1 calc R . . . .
C27 C 0.9837(2) 0.3913(4) 0.76238(18) 0.119(3) Uani 1 1 d . . . . .
H27 H 0.972745 0.452192 0.772331 0.143 Uiso 1 1 calc R . . . .
C26 C 0.98120(16) 0.2208(4) 0.7632(2) 0.110(2) Uani 1 1 d . . . . .
H26 H 0.968718 0.161252 0.772257 0.132 Uiso 1 1 calc R . . . .
C25 C 0.96438(18) 0.3085(4) 0.77480(19) 0.1012(16) Uani 1 1 d . . . . .
C28 C 0.9272(3) 0.3287(7) 0.8021(4) 0.096(3) Uani 0.5 1 d . . P . .
H28A H 0.936344 0.293763 0.853189 0.144 Uiso 0.5 1 calc GR . P . .
H28B H 0.894439 0.306686 0.760339 0.144 Uiso 0.5 1 calc GR . P . .
H28C H 0.926147 0.399025 0.810988 0.144 Uiso 0.5 1 calc GR . P . .
C35 C 0.5471(2) 0.5178(5) -0.0971(4) 0.0604(15) Uani 0.5 1 d . . P . .
H35A H 0.540371 0.581868 -0.123618 0.091 Uiso 0.5 1 calc GR . P . .
H35B H 0.535093 0.466439 -0.138785 0.091 Uiso 0.5 1 calc GR . P . .
H35C H 0.582904 0.510129 -0.061848 0.091 Uiso 0.5 1 calc GR . P . .
H1A H 0.7751(9) 0.4872(16) 0.2778(15) 0.024(5) Uiso 1 1 d . . . . .
H1B H 0.8438(9) 0.4771(17) 0.3345(16) 0.029(6) Uiso 1 1 d . . . . .

loop_
_atom_site_aniso_label
_atom_site_aniso_U_11
_atom_site_aniso_U_22
_atom_site_aniso_U_33
_atom_site_aniso_U_23
_atom_site_aniso_U_13
_atom_site_aniso_U_12
I1 0.03451(5) 0.02413(5) 0.02421(5) 0.00748(3) 0.02052(4) 0.00242(3)
N1 0.0090(3) 0.0106(3) 0.0155(4) 0.0017(3) 0.0024(3) -0.0004(3)
N2 0.0092(3) 0.0114(3) 0.0145(3) 0.0001(3) 0.0041(3) 0.0001(3)
C21 0.0089(3) 0.0121(4) 0.0163(4) 0.0021(3) 0.0025(3) -0.0001(3)
C20 0.0110(4) 0.0165(4) 0.0201(5) 0.0012(4) 0.0056(3) -0.0001(3)
C33 0.0140(4) 0.0129(4) 0.0222(5) 0.0044(4) 0.0048(4) 0.0001(3)
C6 0.0110(4) 0.0149(4) 0.0131(4) -0.0002(3) 0.0052(3) -0.0008(3)
C16 0.0128(4) 0.0142(4) 0.0165(4) 0.0016(3) 0.0006(3) -0.0017(3)
C32 0.0131(4) 0.0120(4) 0.0262(5) 0.0005(4) 0.0064(4) 0.0013(3)
C17 0.0136(4) 0.0201(5) 0.0226(5) 0.0032(4) -0.0015(4) 0.0007(4)
C34 0.0123(4) 0.0115(4) 0.0272(6) 0.0030(4) 0.0014(4) -0.0019(3)
C22 0.0168(5) 0.0306(6) 0.0194(5) 0.0010(4) 0.0091(4) 0.0020(4)
C19 0.0125(4) 0.0195(5) 0.0299(6) 0.0009(4) 0.0081(4) 0.0018(4)
C1 0.0093(3) 0.0142(4) 0.0129(4) 0.0006(3) 0.0049(3) -0.0001(3)
C40 0.0098(3) 0.0119(4) 0.0100(3) 0.0002(3) 0.0035(3) 0.0000(3)
C4 0.0119(4) 0.0266(6) 0.0242(5) -0.0022(4) 0.0077(4) -0.0046(4)
C2 0.0121(4) 0.0237(5) 0.0149(4) 0.0006(4) 0.0070(3) 0.0008(4)
C18 0.0110(4) 0.0209(5) 0.0327(7) 0.0030(5) 0.0023(4) 0.0027(4)
C3 0.0131(4) 0.0324(6) 0.0224(5) 0.0001(5) 0.0104(4) -0.0012(4)
C13 0.0220(5) 0.0218(5) 0.0152(5) 0.0001(4) 0.0035(4) -0.0017(4)
C5 0.0120(4) 0.0208(5) 0.0173(4) -0.0035(4) 0.0045(3) -0.0033(3)
C9 0.0358(7) 0.0342(7) 0.0248(6) 0.0028(5) 0.0185(6) -0.0089(6)
C7 0.0142(4) 0.0264(5) 0.0140(4) -0.0023(4) 0.0070(3) -0.0012(4)
C8 0.0258(6) 0.0304(6) 0.0227(6) -0.0063(5) 0.0124(5) 0.0032(5)
C24 0.0385(9) 0.0448(10) 0.0367(8) 0.0172(8) 0.0209(7) 0.0011(7)
C14 0.0393(8) 0.0366(8) 0.0195(6) 0.0054(5) 0.0090(6) -0.0040(7)
C15 0.0301(7) 0.0214(6) 0.0205(5) -0.0035(4) 0.0016(5) -0.0027(5)
C23 0.0473(10) 0.0383(9) 0.0256(7) -0.0104(6) 0.0217(7) -0.0094(7)
C11 0.0231(6) 0.0734(14) 0.0197(6) 0.0076(7) 0.0136(5) 0.0041(7)
C10 0.0170(5) 0.0396(7) 0.0148(5) -0.0020(5) 0.0082(4) 0.0040(5)
B1 0.0144(4) 0.0123(4) 0.0151(5) 0.0013(4) 0.0067(4) -0.0006(4)
C30 0.0216(7) 0.0548(12) 0.0408(10) 0.0032(9) 0.0014(7) 0.0089(7)
C12 0.0286(7) 0.0462(9) 0.0258(6) -0.0117(6) 0.0107(6) 0.0094(6)
C31 0.0211(6) 0.0331(8) 0.0520(11) 0.0011(8) -0.0050(7) -0.0012(6)
C29 0.0253(7) 0.0365(9) 0.0419(10) -0.0107(7) -0.0068(7) 0.0067(6)
C27 0.159(6) 0.099(3) 0.0248(15) 0.0052(15) -0.0168(18) 0.019(3)
C26 0.116(4) 0.096(3) 0.0396(17) 0.0166(17) -0.0263(19) -0.021(2)
C25 0.091(3) 0.128(4) 0.0330(13) 0.0063(19) -0.0125(15) 0.022(3)
C28 0.065(4) 0.094(6) 0.060(4) 0.000(4) -0.025(3) 0.012(4)
C35 0.056(3) 0.067(4) 0.057(3) 0.022(3) 0.026(3) 0.024(3)

loop_
_atom_type_symbol
_atom_type_description
_atom_type_scat_dispersion_real
_atom_type_scat_dispersion_imag
_atom_type_scat_source
C C 0.0033 0.0016 'International Tables Vol C Tables 4.2.6.8 and 6.1.1.4'
H H 0.0000 0.0000 'International Tables Vol C Tables 4.2.6.8 and 6.1.1.4'
B B 0.0013 0.0007 'International Tables Vol C Tables 4.2.6.8 and 6.1.1.4'
I I -0.4742 1.8119 'International Tables Vol C Tables 4.2.6.8 and 6.1.1.4'
N N 0.0061 0.0033 'International Tables Vol C Tables 4.2.6.8 and 6.1.1.4'

loop_
_geom_angle_atom_site_label_1
_geom_angle_atom_site_label_2
_geom_angle_atom_site_label_3
_geom_angle
_geom_angle_site_symmetry_1
_geom_angle_site_symmetry_3
_geom_angle_publ_flag
C21 N1 C34 113.08(9) . . ?
C40 N1 C21 123.11(9) . . ?
C40 N1 C34 123.61(9) . . ?
C1 N2 C32 113.75(9) . . ?
C40 N2 C32 122.90(9) . . ?
C40 N2 C1 123.17(9) . . ?
C20 C21 N1 118.46(10) . . ?
C20 C21 C16 122.16(10) . . ?
C16 C21 N1 118.93(11) . . ?
C21 C20 C22 123.15(10) . . ?
C19 C20 C21 117.91(11) . . ?
C19 C20 C22 118.92(12) . . ?
H33A C33 H33B 108.5 . . ?
C32 C33 H33A 110.3 . . ?
C32 C33 H33B 110.3 . . ?
C32 C33 C34 107.14(10) . . ?
C34 C33 H33A 110.3 . . ?
C34 C33 H33B 110.3 . . ?
C1 C6 C7 122.53(9) . . ?
C5 C6 C1 117.98(10) . . ?
C5 C6 C7 119.48(10) . . ?
C21 C16 C13 123.35(10) . . ?
C17 C16 C21 117.47(12) . . ?
C17 C16 C13 119.05(11) . . ?
N2 C32 C33 110.19(9) . . ?
N2 C32 H32A 109.6 . . ?
N2 C32 H32B 109.6 . . ?
C33 C32 H32A 109.6 . . ?
C33 C32 H32B 109.6 . . ?
H32A C32 H32B 108.1 . . ?
C16 C17 H17 119.2 . . ?
C18 C17 C16 121.55(12) . . ?
C18 C17 H17 119.2 . . ?
N1 C34 C33 110.53(9) . . ?
N1 C34 H34A 109.5 . . ?
N1 C34 H34B 109.5 . . ?
C33 C34 H34A 109.5 . . ?
C33 C34 H34B 109.5 . . ?
H34A C34 H34B 108.1 . . ?
C20 C22 H22 108.0 . . ?
C20 C22 C24 110.53(12) . . ?
C20 C22 C23 111.74(13) . . ?
C24 C22 H22 108.0 . . ?
C23 C22 H22 108.0 . . ?
C23 C22 C24 110.33(14) . . ?
C20 C19 H19 119.5 . . ?
C18 C19 C20 121.00(13) . . ?
C18 C19 H19 119.5 . . ?
C6 C1 N2 118.75(9) . . ?
C2 C1 N2 118.72(10) . . ?
C2 C1 C6 122.11(10) . . ?
N1 C40 N2 118.29(9) . . ?
N1 C40 B1 120.86(9) . . ?
N2 C40 B1 120.83(9) . . ?
C3 C4 H4 120.0 . . ?
C3 C4 C5 119.91(11) . . ?
C5 C4 H4 120.0 . . ?
C1 C2 C10 122.78(10) . . ?
C3 C2 C1 117.48(11) . . ?
C3 C2 C10 119.70(11) . . ?
C17 C18 C19 119.89(11) . . ?
C17 C18 H18 120.1 . . ?
C19 C18 H18 120.1 . . ?
C4 C3 C2 121.52(11) . . ?
C4 C3 H3 119.2 . . ?
C2 C3 H3 119.2 . . ?
C16 C13 H13 108.3 . . ?
C16 C13 C14 112.67(13) . . ?
C16 C13 C15 109.88(12) . . ?
C14 C13 H13 108.3 . . ?
C14 C13 C15 109.16(12) . . ?
C15 C13 H13 108.3 . . ?
C6 C5 H5 119.5 . . ?
C4 C5 C6 120.98(11) . . ?
C4 C5 H5 119.5 . . ?
H9A C9 H9B 109.5 . . ?
H9A C9 H9C 109.5 . . ?
H9B C9 H9C 109.5 . . ?
C7 C9 H9A 109.5 . . ?
C7 C9 H9B 109.5 . . ?
C7 C9 H9C 109.5 . . ?
C6 C7 C9 110.34(11) . . ?
C6 C7 H7 107.9 . . ?
C6 C7 C8 112.29(11) . . ?
C9 C7 H7 107.9 . . ?
C8 C7 C9 110.26(11) . . ?
C8 C7 H7 107.9 . . ?
C7 C8 H8A 109.5 . . ?
C7 C8 H8B 109.5 . . ?
C7 C8 H8C 109.5 . . ?
H8A C8 H8B 109.5 . . ?
H8A C8 H8C 109.5 . . ?
H8B C8 H8C 109.5 . . ?
C22 C24 H24A 109.5 . . ?
C22 C24 H24B 109.5 . . ?
C22 C24 H24C 109.5 . . ?
H24A C24 H24B 109.5 . . ?
H24A C24 H24C 109.5 . . ?
H24B C24 H24C 109.5 . . ?
C13 C14 H14A 109.5 . . ?
C13 C14 H14B 109.5 . . ?
C13 C14 H14C 109.5 . . ?
H14A C14 H14B 109.5 . . ?
H14A C14 H14C 109.5 . . ?
H14B C14 H14C 109.5 . . ?
C13 C15 H15A 109.5 . . ?
C13 C15 H15B 109.5 . . ?
C13 C15 H15C 109.5 . . ?
H15A C15 H15B 109.5 . . ?
H15A C15 H15C 109.5 . . ?
H15B C15 H15C 109.5 . . ?
C22 C23 H23A 109.5 . . ?
C22 C23 H23B 109.5 . . ?
C22 C23 H23C 109.5 . . ?
H23A C23 H23B 109.5 . . ?
H23A C23 H23C 109.5 . . ?
H23B C23 H23C 109.5 . . ?
H11A C11 H11B 109.5 . . ?
H11A C11 H11C 109.5 . . ?
H11B C11 H11C 109.5 . . ?
C10 C11 H11A 109.5 . . ?
C10 C11 H11B 109.5 . . ?
C10 C11 H11C 109.5 . . ?
C2 C10 C11 111.65(14) . . ?
C2 C10 H10 108.1 . . ?
C2 C10 C12 110.81(12) . . ?
C11 C10 H10 108.1 . . ?
C11 C10 C12 109.89(13) . . ?
C12 C10 H10 108.1 . . ?
I1 B1 H1A 104.4(13) . . ?
I1 B1 H1B 108.1(14) . . ?
C40 B1 I1 106.79(7) . . ?
C40 B1 H1A 110.5(12) . . ?
C40 B1 H1B 110.5(13) . . ?
H1A B1 H1B 115.9(18) . . ?
C31 C30 C29 118.6(2) 5_665 . ?
C31 C30 C35 121.9(3) 5_665 . ?
C29 C30 C35 119.4(3) . . ?
C10 C12 H12A 109.5 . . ?
C10 C12 H12B 109.5 . . ?
C10 C12 H12C 109.5 . . ?
H12A C12 H12B 109.5 . . ?
H12A C12 H12C 109.5 . . ?
H12B C12 H12C 109.5 . . ?
C30 C31 H31 119.6 5_665 . ?
C29 C31 C30 120.8(2) . 5_665 ?
C29 C31 H31 119.6 . . ?
C30 C29 H29 119.7 . . ?
C31 C29 C30 120.6(2) . . ?
C31 C29 H29 119.7 . . ?
C27 C27 H27 118.6 2_756 . ?
C27 C27 C25 122.8(3) 2_756 . ?
C25 C27 H27 118.6 . . ?
C26 C26 H26 120.8 2_756 . ?
C25 C26 C26 118.4(4) . 2_756 ?
C25 C26 H26 120.8 . . ?
C27 C25 C26 118.8(6) . . ?
C27 C25 C28 112.1(6) . . ?
C26 C25 C28 129.1(6) . . ?
C25 C28 H28A 109.5 . . ?
C25 C28 H28B 109.5 . . ?
C25 C28 H28C 109.5 . . ?
H28A C28 H28B 109.5 . . ?
H28A C28 H28C 109.5 . . ?
H28B C28 H28C 109.5 . . ?
C30 C35 H35A 109.5 . . ?
C30 C35 H35B 109.5 . . ?
C30 C35 H35C 109.5 . . ?
H35A C35 H35B 109.5 . . ?
H35A C35 H35C 109.5 . . ?
H35B C35 H35C 109.5 . . ?

loop_
_geom_bond_atom_site_label_1
_geom_bond_atom_site_label_2
_geom_bond_distance
_geom_bond_site_symmetry_2
_geom_bond_publ_flag
I1 B1 2.3005(13) . ?
N1 C21 1.4495(14) . ?
N1 C34 1.4797(15) . ?
N1 C40 1.3424(13) . ?
N2 C32 1.4803(15) . ?
N2 C1 1.4469(14) . ?
N2 C40 1.3433(13) . ?
C21 C20 1.4043(17) . ?
C21 C16 1.4044(16) . ?
C20 C22 1.5171(18) . ?
C20 C19 1.4000(16) . ?
C33 H33A 0.9900 . ?
C33 H33B 0.9900 . ?
C33 C32 1.5080(17) . ?
C33 C34 1.5132(17) . ?
C6 C1 1.4081(15) . ?
C6 C5 1.3971(15) . ?
C6 C7 1.5161(16) . ?
C16 C17 1.4018(17) . ?
C16 C13 1.515(2) . ?
C32 H32A 0.9900 . ?
C32 H32B 0.9900 . ?
C17 H17 0.9500 . ?
C17 C18 1.382(2) . ?
C34 H34A 0.9900 . ?
C34 H34B 0.9900 . ?
C22 H22 1.0000 . ?
C22 C24 1.532(2) . ?
C22 C23 1.524(2) . ?
C19 H19 0.9500 . ?
C19 C18 1.390(2) . ?
C1 C2 1.4029(15) . ?
C40 B1 1.6145(16) . ?
C4 H4 0.9500 . ?
C4 C3 1.3839(19) . ?
C4 C5 1.3893(18) . ?
C2 C3 1.4017(17) . ?
C2 C10 1.5214(18) . ?
C18 H18 0.9500 . ?
C3 H3 0.9500 . ?
C13 H13 1.0000 . ?
C13 C14 1.536(2) . ?
C13 C15 1.541(2) . ?
C5 H5 0.9500 . ?
C9 H9A 0.9800 . ?
C9 H9B 0.9800 . ?
C9 H9C 0.9800 . ?
C9 C7 1.532(2) . ?
C7 H7 1.0000 . ?
C7 C8 1.531(2) . ?
C8 H8A 0.9800 . ?
C8 H8B 0.9800 . ?
C8 H8C 0.9800 . ?
C24 H24A 0.9800 . ?
C24 H24B 0.9800 . ?
C24 H24C 0.9800 . ?
C14 H14A 0.9800 . ?
C14 H14B 0.9800 . ?
C14 H14C 0.9800 . ?
C15 H15A 0.9800 . ?
C15 H15B 0.9800 . ?
C15 H15C 0.9800 . ?
C23 H23A 0.9800 . ?
C23 H23B 0.9800 . ?
C23 H23C 0.9800 . ?
C11 H11A 0.9800 . ?
C11 H11B 0.9800 . ?
C11 H11C 0.9800 . ?
C11 C10 1.534(2) . ?
C10 H10 1.0000 . ?
C10 C12 1.539(2) . ?
B1 H1A 1.11(2) . ?
B1 H1B 1.09(3) . ?
C30 C31 1.389(3) 5_665 ?
C30 C29 1.392(3) . ?
C30 C35 1.429(7) . ?
C12 H12A 0.9800 . ?
C12 H12B 0.9800 . ?
C12 H12C 0.9800 . ?
C31 H31 0.9500 . ?
C31 C29 1.364(4) . ?
C29 H29 0.9500 . ?
C27 C27 1.289(12) 2_756 ?
C27 H27 0.9500 . ?
C27 C25 1.350(7) . ?
C26 C26 1.457(11) 2_756 ?
C26 H26 0.9500 . ?
C26 C25 1.364(7) . ?
C25 C28 1.483(11) . ?
C28 H28A 0.9800 . ?
C28 H28B 0.9800 . ?
C28 H28C 0.9800 . ?
C35 H35A 0.9800 . ?
C35 H35B 0.9800 . ?
C35 H35C 0.9800 . ?
